data_2021727
loop_
_publ_author_name
'Ke, Hua'
'Liao, Jian-Zhen'
'Lu, Can-Zhong'

_publ_section_title
;
 Structural characterization and photochromic behaviour of a novel
 compound based on a \p-acidic naphthalene diimide derivative and a double
 hydroxide-bridged dinuclear Al^III^ aqua ion cluster
;
_journal_coeditor_code QP3031
_journal_issue 8
_journal_name_full 'Acta Crystallographica Section C'
_journal_page_first
;
;
_journal_paper_doi 10.1107/S2053229619009872
_journal_volume 75
_journal_year 2019
_chemical_formula_iupac '(C18 H12 N2 O10 S2)2 [Al2 (O H )2 (H2 O1)8], 4H2 O'
_chemical_formula_moiety '2(C18 H12 N2 O10 S2 2-), Al2 H18 O10, 4(H2 O)'
_chemical_formula_sum 'C36 H50 Al2 N4 O34 S4'
_chemical_formula_weight 1265.00
_chemical_name_systematic
;
Bis[<i>N</i>,<i>N</i>'-bis(2-sulfonatoethyl)-1,4,5,8-naphthalene diimide]
di-\m-hydroxido-bis[tetraaquaaluminium(III)] tetrahydrate
;
_space_group_crystal_system triclinic
_space_group_IT_number 2
_space_group_name_Hall '-P 1'
_space_group_name_H-M_alt 'P -1'
_symmetry_space_group_name_Hall '-P 1'
_symmetry_space_group_name_H-M 'P -1'
_atom_sites_solution_hydrogens mixed
_atom_sites_solution_primary direct
_audit_creation_method
;
Olex2 1.2
(compiled 2018.05.29 svn.r3508 for OlexSys, GUI svn.r5506)
;
_cell_angle_alpha 76.525(5)
_cell_angle_beta 80.080(4)
_cell_angle_gamma 76.808(4)
_cell_formula_units_Z 1
_cell_length_a 8.1442(4)
_cell_length_b 9.2736(5)
_cell_length_c 17.1777(10)
_cell_measurement_reflns_used 2864
_cell_measurement_temperature 100.00(19)
_cell_measurement_theta_max 76.3950
_cell_measurement_theta_min 4.9840
_cell_volume 1218.60(12)
_computing_cell_refinement
;
CrysAlis PRO (Rigaku OD, 2015)
;
_computing_data_collection
;
CrysAlis PRO (Rigaku OD, 2015)
;
_computing_data_reduction
;
CrysAlis PRO (Rigaku OD, 2015)
;
_computing_molecular_graphics
;
OLEX2 (Dolomanov <i>et al.</i>,  2009)
;
_computing_publication_material
;
OLEX2 (Dolomanov <i>et al.</i>,  2009)
;
_computing_structure_refinement
;
SHELXL2018 (Sheldrick, 2015)
;
_computing_structure_solution
;
SHELXS97 (Sheldrick, 2008)
;
_diffrn_ambient_temperature 100.00(19)
_diffrn_detector 'CCD plate'
_diffrn_detector_area_resol_mean 10.3503
_diffrn_measured_fraction_theta_full 0.997
_diffrn_measured_fraction_theta_max 0.997
_diffrn_measurement_device 'four-circle diffractometer'
_diffrn_measurement_device_type 'Rigaku OD SuperNova Dual source diffractometer with an Atlas detector'
_diffrn_measurement_method '\w scans'
_diffrn_radiation_monochromator mirror
_diffrn_radiation_probe x-ray
_diffrn_radiation_type CuK\a
_diffrn_radiation_wavelength 1.54184
_diffrn_reflns_av_R_equivalents 0.0582
_diffrn_reflns_av_unetI/netI 0.0619
_diffrn_reflns_limit_h_max 7
_diffrn_reflns_limit_h_min -9
_diffrn_reflns_limit_k_max 10
_diffrn_reflns_limit_k_min -11
_diffrn_reflns_limit_l_max 20
_diffrn_reflns_limit_l_min -20
_diffrn_reflns_number 7812
_diffrn_reflns_theta_full 66.599
_diffrn_reflns_theta_max 66.599
_diffrn_reflns_theta_min 5.001
_diffrn_source 'micro-focus sealed X-ray tube'
_exptl_absorpt_coefficient_mu 3.169
_exptl_absorpt_correction_T_max 1.00000
_exptl_absorpt_correction_T_min 0.48765
_exptl_absorpt_correction_type multi-scan
_exptl_absorpt_process_details
;
(CrysAlis PRO; Rigaku OD, 2015)
;
_exptl_crystal_colour yellow
_exptl_crystal_density_diffrn 1.724
_exptl_crystal_density_method 'not measured'
_exptl_crystal_description Parallelepiped
_exptl_crystal_F_000 656
_exptl_crystal_size_max 0.3
_exptl_crystal_size_mid 0.2
_exptl_crystal_size_min 0.08
_refine_diff_density_max 0.564
_refine_diff_density_min -0.740
_refine_ls_extinction_method none
_refine_ls_goodness_of_fit_ref 1.048
_refine_ls_hydrogen_treatment mixed
_refine_ls_matrix_type full
_refine_ls_number_parameters 402
_refine_ls_number_reflns 4284
_refine_ls_number_restraints 17
_refine_ls_restrained_S_all 1.058
_refine_ls_R_factor_all 0.0711
_refine_ls_R_factor_gt 0.0516
_refine_ls_shift/su_max 0.000
_refine_ls_shift/su_mean 0.000
_refine_ls_structure_factor_coef Fsqd
_refine_ls_weighting_details 'w=1/[\s^2^(Fo^2^)+(0.0890P)^2^] where P=(Fo^2^+2Fc^2^)/3'
_refine_ls_weighting_scheme calc
_refine_ls_wR_factor_gt 0.1315
_refine_ls_wR_factor_ref 0.1473
_reflns_number_gt 3439
_reflns_number_total 4284
_reflns_threshold_expression 'I > 2\s(I)'
_cod_data_source_file qp3031sup1.cif
_cod_data_source_block I
_cod_database_code 2021727
_shelx_space_group_comment
;
The symmetry employed for this shelxl refinement is uniquely defined
by the following loop, which should always be used as a source of
symmetry information in preference to the above space-group names.
They are only intended as comments.
;

loop_
_space_group_symop_operation_xyz
'x, y, z'
'-x, -y, -z'

loop_
_atom_site_type_symbol
_atom_site_label
_atom_site_fract_x
_atom_site_fract_y
_atom_site_fract_z
_atom_site_U_iso_or_equiv
_atom_site_adp_type
_atom_site_calc_flag
_atom_site_occupancy
S S1 0.26152(9) 1.01210(8) 0.13293(4) 0.0157(2) Uani d 1
Al Al1 0.05436(11) 0.56602(10) 0.05626(5) 0.0152(2) Uani d 1
N N1 0.1635(3) 0.7190(3) 0.34171(16) 0.0200(6) Uani d 1
N N2 0.2709(3) 0.0781(3) 0.65591(15) 0.0161(5) Uani d 1
O O1 0.1119(3) 1.0200(3) 0.09428(13) 0.0215(5) Uani d 1
O O2 0.4174(3) 0.9912(3) 0.07733(13) 0.0212(5) Uani d 1
O O3 0.2434(3) 1.1389(2) 0.17279(14) 0.0230(5) Uani d 1
O O4 0.0423(3) 0.5925(3) 0.27538(13) 0.0229(5) Uani d 1
O O5 0.2971(3) 0.8418(3) 0.40449(14) 0.0259(5) Uani d 1
O O6 0.1810(3) -0.0574(2) 0.58274(13) 0.0229(5) Uani d 1
O O7 0.3538(3) 0.2132(3) 0.73129(13) 0.0213(5) Uani d 1
O O8 0.2821(3) -0.3876(3) 0.76957(13) 0.0196(5) Uani d 1
O O9 0.5866(3) -0.4405(3) 0.77641(13) 0.0208(5) Uani d 1
O O10 0.3912(3) -0.3015(3) 0.87021(12) 0.0191(5) Uani d 1
O O11 -0.1395(3) 0.5648(2) 0.01369(13) 0.0163(4) Uani d 1
O O12 0.1074(3) 0.7393(3) -0.02352(13) 0.0179(5) Uani d 1
H H12A 0.039(4) 0.816(3) -0.043(2) 0.027 Uiso d 1
H H12B 0.188(3) 0.725(4) -0.0608(15) 0.027 Uiso d 1
O O13 -0.0633(3) 0.6956(3) 0.12526(13) 0.0204(5) Uani d 1
H H13A -0.051(5) 0.674(4) 0.1744(8) 0.031 Uiso d 1
H H13B -0.132(4) 0.779(2) 0.117(2) 0.031 Uiso d 1
O O14 0.2682(3) 0.5543(3) 0.08894(13) 0.0193(5) Uani d 1
H H14A 0.340(4) 0.609(4) 0.0649(18) 0.029 Uiso d 1
H H14B 0.302(4) 0.516(4) 0.1341(12) 0.029 Uiso d 1
O O15 0.0262(3) 0.4062(2) 0.14757(13) 0.0184(5) Uani d 1
H H15A -0.063(3) 0.389(4) 0.1768(19) 0.028 Uiso d 1
H H15B 0.097(3) 0.324(2) 0.154(2) 0.028 Uiso d 1
O O16 0.5096(3) 0.7092(2) 0.01376(13) 0.0203(5) Uani d 1
H H16A 0.494389 0.797988 0.022835 0.030 Uiso d 1
H H16B 0.502259 0.714810 -0.035696 0.030 Uiso d 1
O O17 0.7624(3) 0.9596(2) 0.08111(13) 0.0222(5) Uani d 1
C C1 0.2821(4) 0.8453(3) 0.20877(18) 0.0164(6) Uani d 1
H H1A 0.285652 0.757420 0.184596 0.020 Uiso calc 1
H H1B 0.390434 0.829838 0.231127 0.020 Uiso calc 1
C C2 0.1352(4) 0.8539(4) 0.27660(19) 0.0220(7) Uani d 1
H H2A 0.125485 0.946058 0.298176 0.026 Uiso calc 1
H H2B 0.027509 0.860312 0.255449 0.026 Uiso calc 1
C C3 0.1152(4) 0.5892(4) 0.33203(18) 0.0190(7) Uani d 1
C C4 0.1538(4) 0.4515(4) 0.39480(18) 0.0173(6) Uani d 1
C C5 0.2189(4) 0.4589(4) 0.46453(18) 0.0163(6) Uani d 1
C C6 0.2603(4) 0.5953(4) 0.47315(19) 0.0185(6) Uani d 1
C C7 0.2448(4) 0.7284(4) 0.40553(19) 0.0208(7) Uani d 1
C C8 0.3137(4) 0.6028(4) 0.54356(19) 0.0196(7) Uani d 1
H H8 0.338679 0.694748 0.549198 0.024 Uiso calc 1
C C9 0.3318(4) 0.4760(4) 0.60741(18) 0.0174(6) Uani d 1
H H9 0.367406 0.482897 0.656016 0.021 Uiso calc 1
C C10 0.2973(4) 0.3408(4) 0.59909(18) 0.0158(6) Uani d 1
C C11 0.2411(4) 0.3308(3) 0.52765(18) 0.0156(6) Uani d 1
C C12 0.2019(4) 0.1956(4) 0.51850(18) 0.0164(6) Uani d 1
C C13 0.1424(4) 0.1878(4) 0.44938(19) 0.0205(7) Uani d 1
H H13 0.118773 0.095403 0.443560 0.025 Uiso calc 1
C C14 0.1169(4) 0.3176(4) 0.38735(19) 0.0208(7) Uani d 1
H H14 0.074036 0.312842 0.340149 0.025 Uiso calc 1
C C15 0.2177(4) 0.0612(4) 0.58584(18) 0.0181(6) Uani d 1
C C16 0.3123(4) 0.2093(4) 0.66716(18) 0.0164(6) Uani d 1
C C17 0.2754(4) -0.0525(4) 0.72472(18) 0.0179(6) Uani d 1
H H17A 0.180420 -0.103456 0.725810 0.022 Uiso calc 1
H H17B 0.259392 -0.015801 0.775735 0.022 Uiso calc 1
C C18 0.4429(4) -0.1660(4) 0.71914(19) 0.0165(6) Uani d 1
H H11 -0.237(3) 0.605(4) 0.023(2) 0.025 Uiso d 1
H H17C 0.659(2) 0.961(4) 0.086(2) 0.025 Uiso d 1
H H17D 0.793(4) 1.005(4) 0.0360(14) 0.025 Uiso d 1
S S2 0.42425(9) -0.33744(8) 0.78929(4) 0.0156(2) Uani d 1
H H18A 0.533(5) -0.137(4) 0.734(2) 0.018(9) Uiso d 1
H H18B 0.475(5) -0.197(5) 0.667(3) 0.033(11) Uiso d 1

loop_
_atom_site_aniso_label
_atom_site_aniso_U_11
_atom_site_aniso_U_22
_atom_site_aniso_U_33
_atom_site_aniso_U_12
_atom_site_aniso_U_13
_atom_site_aniso_U_23
S1 0.0164(4) 0.0177(4) 0.0105(4) -0.0054(3) -0.0007(3) 0.0034(3)
Al1 0.0179(5) 0.0166(5) 0.0105(4) -0.0057(3) -0.0025(3) 0.0013(4)
N1 0.0236(14) 0.0199(14) 0.0107(13) -0.0035(11) 0.0024(11) 0.0043(11)
N2 0.0189(13) 0.0162(13) 0.0103(12) -0.0028(10) -0.0030(10) 0.0035(11)
O1 0.0200(11) 0.0245(12) 0.0178(11) -0.0067(9) -0.0060(9) 0.0048(10)
O2 0.0188(11) 0.0269(12) 0.0134(11) -0.0074(9) 0.0036(9) 0.0033(10)
O3 0.0306(13) 0.0172(11) 0.0195(12) -0.0051(9) -0.0054(10) 0.0012(9)
O4 0.0244(12) 0.0300(13) 0.0109(11) -0.0032(10) -0.0036(9) 0.0013(10)
O5 0.0379(14) 0.0170(12) 0.0200(12) -0.0098(10) 0.0008(10) 0.0031(10)
O6 0.0347(13) 0.0185(12) 0.0166(11) -0.0102(10) -0.0051(10) 0.0008(10)
O7 0.0280(12) 0.0246(12) 0.0110(11) -0.0078(10) -0.0057(9) 0.0019(9)
O8 0.0221(11) 0.0228(12) 0.0133(11) -0.0091(9) 0.0004(9) -0.0001(9)
O9 0.0206(11) 0.0226(12) 0.0136(11) 0.0005(9) 0.0005(9) 0.0008(9)
O10 0.0216(11) 0.0239(12) 0.0094(10) -0.0057(9) -0.0011(8) 0.0017(9)
O11 0.0146(10) 0.0211(11) 0.0137(10) -0.0051(9) -0.0004(8) -0.0037(9)
O12 0.0208(11) 0.0191(11) 0.0108(10) -0.0043(9) -0.0012(8) 0.0026(9)
O13 0.0276(12) 0.0204(12) 0.0104(10) -0.0011(9) -0.0035(9) -0.0002(9)
O14 0.0206(11) 0.0239(12) 0.0133(11) -0.0102(9) -0.0052(9) 0.0047(9)
O15 0.0197(11) 0.0178(11) 0.0146(11) -0.0063(9) -0.0004(9) 0.0043(9)
O16 0.0229(11) 0.0215(11) 0.0170(11) -0.0054(9) -0.0041(9) -0.0025(10)
O17 0.0200(11) 0.0266(13) 0.0172(12) -0.0053(10) -0.0009(9) 0.0009(10)
C1 0.0203(15) 0.0135(14) 0.0101(14) -0.0027(12) -0.0002(12) 0.0063(12)
C2 0.0223(16) 0.0226(17) 0.0131(15) -0.0007(13) 0.0026(13) 0.0053(14)
C3 0.0187(15) 0.0235(17) 0.0108(15) -0.0045(13) 0.0027(12) 0.0017(13)
C4 0.0186(15) 0.0209(16) 0.0091(14) -0.0049(12) -0.0004(12) 0.0036(13)
C5 0.0189(15) 0.0189(15) 0.0096(14) -0.0070(12) -0.0002(12) 0.0020(13)
C6 0.0191(15) 0.0182(15) 0.0142(15) -0.0025(12) 0.0017(12) 0.0006(13)
C7 0.0237(16) 0.0216(17) 0.0135(15) -0.0056(13) 0.0038(12) 0.0001(14)
C8 0.0211(16) 0.0181(15) 0.0196(16) -0.0066(12) 0.0018(13) -0.0040(13)
C9 0.0196(15) 0.0205(16) 0.0126(15) -0.0043(12) -0.0009(12) -0.0046(13)
C10 0.0148(14) 0.0195(16) 0.0106(14) -0.0051(12) 0.0005(11) 0.0021(12)
C11 0.0160(14) 0.0178(15) 0.0113(14) -0.0041(12) -0.0009(11) 0.0005(12)
C12 0.0178(15) 0.0193(15) 0.0111(14) -0.0064(12) -0.0012(11) 0.0009(13)
C13 0.0223(16) 0.0244(17) 0.0156(16) -0.0072(13) -0.0032(12) -0.0024(14)
C14 0.0239(16) 0.0286(18) 0.0106(15) -0.0073(14) -0.0033(12) -0.0023(13)
C15 0.0211(16) 0.0186(16) 0.0128(15) -0.0029(12) -0.0010(12) -0.0014(13)
C16 0.0150(14) 0.0192(15) 0.0140(15) -0.0059(12) -0.0012(12) 0.0008(13)
C17 0.0190(15) 0.0196(16) 0.0115(14) -0.0067(12) -0.0001(12) 0.0056(13)
C18 0.0166(15) 0.0165(15) 0.0139(15) -0.0051(12) -0.0011(12) 0.0032(13)
S2 0.0182(4) 0.0171(4) 0.0092(4) -0.0039(3) -0.0013(3) 0.0020(3)

loop_
_atom_type_symbol
_atom_type_description
_atom_type_scat_dispersion_real
_atom_type_scat_dispersion_imag
_atom_type_scat_source
C C 0.0181 0.0091 'International Tables Vol C Tables 4.2.6.8 and 6.1.1.4'
H H 0.0000 0.0000 'International Tables Vol C Tables 4.2.6.8 and 6.1.1.4'
Al Al 0.2130 0.2455 'International Tables Vol C Tables 4.2.6.8 and 6.1.1.4'
N N 0.0311 0.0180 'International Tables Vol C Tables 4.2.6.8 and 6.1.1.4'
O O 0.0492 0.0322 'International Tables Vol C Tables 4.2.6.8 and 6.1.1.4'
S S 0.3331 0.5567 'International Tables Vol C Tables 4.2.6.8 and 6.1.1.4'

loop_
_geom_angle_atom_site_label_1
_geom_angle_atom_site_label_2
_geom_angle_atom_site_label_3
_geom_angle_site_symmetry_1
_geom_angle_site_symmetry_3
_geom_angle
O1 S1 C1 . . 107.48(14)
O2 S1 O1 . . 110.80(13)
O2 S1 O3 . . 113.80(14)
O2 S1 C1 . . 104.82(14)
O3 S1 O1 . . 112.33(14)
O3 S1 C1 . . 107.06(14)
O11 Al1 Al1 2_565 2_565 39.38(7)
O11 Al1 Al1 . 2_565 39.13(7)
O11 Al1 O11 2_565 . 78.51(11)
O11 Al1 O12 2_565 . 92.95(10)
O11 Al1 O12 . . 93.71(10)
O11 Al1 O13 . . 93.43(11)
O11 Al1 O13 2_565 . 171.71(11)
O11 Al1 O14 2_565 . 94.18(11)
O11 Al1 O14 . . 172.54(11)
O11 Al1 O15 . . 96.20(10)
O11 Al1 O15 2_565 . 93.42(11)
O12 Al1 Al1 . 2_565 94.30(8)
O13 Al1 Al1 . 2_565 132.53(9)
O13 Al1 O12 . . 89.45(11)
O13 Al1 O14 . . 93.93(11)
O13 Al1 O15 . . 85.48(10)
O14 Al1 Al1 . 2_565 133.54(9)
O14 Al1 O12 . . 85.12(10)
O14 Al1 O15 . . 85.63(10)
O15 Al1 Al1 . 2_565 96.22(8)
O15 Al1 O12 . . 169.12(11)
C3 N1 C2 . . 116.8(3)
C3 N1 C7 . . 125.5(3)
C7 N1 C2 . . 117.6(3)
C15 N2 C17 . . 116.7(3)
C16 N2 C15 . . 125.5(3)
C16 N2 C17 . . 117.8(2)
Al1 O11 Al1 2_565 . 101.49(11)
Al1 O11 H11 2_565 . 127(3)
Al1 O11 H11 . . 131(3)
Al1 O12 H12A . . 128(2)
Al1 O12 H12B . . 118(2)
H12A O12 H12B . . 105(2)
Al1 O13 H13A . . 120(2)
Al1 O13 H13B . . 133(2)
H13A O13 H13B . . 107(2)
Al1 O14 H14A . . 126(2)
Al1 O14 H14B . . 129(2)
H14A O14 H14B . . 104(2)
Al1 O15 H15A . . 128(2)
Al1 O15 H15B . . 121(2)
H15A O15 H15B . . 107(2)
H16A O16 H16B . . 109.3
H17C O17 H17D . . 109(3)
S1 C1 H1A . . 109.3
S1 C1 H1B . . 109.3
H1A C1 H1B . . 108.0
C2 C1 S1 . . 111.6(2)
C2 C1 H1A . . 109.3
C2 C1 H1B . . 109.3
N1 C2 C1 . . 110.1(3)
N1 C2 H2A . . 109.6
N1 C2 H2B . . 109.6
C1 C2 H2A . . 109.6
C1 C2 H2B . . 109.6
H2A C2 H2B . . 108.1
N1 C3 C4 . . 116.6(3)
O4 C3 N1 . . 120.8(3)
O4 C3 C4 . . 122.5(3)
C5 C4 C3 . . 120.1(3)
C14 C4 C3 . . 119.9(3)
C14 C4 C5 . . 120.0(3)
C4 C5 C6 . . 121.1(3)
C11 C5 C4 . . 120.0(3)
C11 C5 C6 . . 118.9(3)
C5 C6 C7 . . 119.3(3)
C8 C6 C5 . . 120.1(3)
C8 C6 C7 . . 120.6(3)
N1 C7 C6 . . 116.5(3)
O5 C7 N1 . . 120.5(3)
O5 C7 C6 . . 122.9(3)
C6 C8 H8 . . 119.6
C6 C8 C9 . . 120.9(3)
C9 C8 H8 . . 119.6
C8 C9 H9 . . 120.1
C10 C9 C8 . . 119.8(3)
C10 C9 H9 . . 120.1
C9 C10 C11 . . 120.4(3)
C9 C10 C16 . . 119.4(3)
C11 C10 C16 . . 120.2(3)
C5 C11 C12 . . 118.8(3)
C10 C11 C5 . . 119.9(3)
C10 C11 C12 . . 121.4(3)
C11 C12 C15 . . 119.4(3)
C13 C12 C11 . . 121.1(3)
C13 C12 C15 . . 119.4(3)
C12 C13 H13 . . 120.2
C12 C13 C14 . . 119.7(3)
C14 C13 H13 . . 120.2
C4 C14 C13 . . 120.5(3)
C4 C14 H14 . . 119.7
C13 C14 H14 . . 119.7
N2 C15 C12 . . 116.9(3)
O6 C15 N2 . . 120.3(3)
O6 C15 C12 . . 122.7(3)
N2 C16 C10 . . 116.6(3)
O7 C16 N2 . . 120.3(3)
O7 C16 C10 . . 123.0(3)
N2 C17 H17A . . 109.2
N2 C17 H17B . . 109.2
N2 C17 C18 . . 111.8(2)
H17A C17 H17B . . 107.9
C18 C17 H17A . . 109.2
C18 C17 H17B . . 109.2
C17 C18 S2 . . 109.8(2)
C17 C18 H18A . . 114(2)
C17 C18 H18B . . 114(2)
S2 C18 H18A . . 103(2)
S2 C18 H18B . . 104(2)
H18A C18 H18B . . 110(3)
O8 S2 O9 . . 113.01(14)
O8 S2 O10 . . 112.30(13)
O8 S2 C18 . . 105.80(14)
O9 S2 O10 . . 112.56(13)
O9 S2 C18 . . 105.65(14)
O10 S2 C18 . . 106.85(15)

loop_
_geom_bond_atom_site_label_1
_geom_bond_atom_site_label_2
_geom_bond_site_symmetry_2
_geom_bond_distance
S1 O1 . 1.465(2)
S1 O2 . 1.451(2)
S1 O3 . 1.461(2)
S1 C1 . 1.770(3)
Al1 Al1 2_565 2.8646(18)
Al1 O11 . 1.855(2)
Al1 O11 2_565 1.845(2)
Al1 O12 . 1.932(2)
Al1 O13 . 1.874(2)
Al1 O14 . 1.893(2)
Al1 O15 . 1.912(2)
N1 C2 . 1.474(4)
N1 C3 . 1.401(4)
N1 C7 . 1.404(4)
N2 C15 . 1.399(4)
N2 C16 . 1.397(4)
N2 C17 . 1.481(4)
O4 C3 . 1.216(4)
O5 C7 . 1.216(4)
O6 C15 . 1.220(4)
O7 C16 . 1.217(4)
O8 S2 . 1.458(2)
O9 S2 . 1.460(2)
O10 S2 . 1.470(2)
O11 H11 . 0.804(19)
O12 H12A . 0.838(10)
O12 H12B . 0.843(10)
O13 H13A . 0.838(10)
O13 H13B . 0.843(10)
O14 H14A . 0.849(10)
O14 H14B . 0.842(10)
O15 H15A . 0.835(10)
O15 H15B . 0.841(10)
O16 H16A . 0.8506
O16 H16B . 0.8510
O17 H17C . 0.834(18)
O17 H17D . 0.821(18)
C1 H1A . 0.9900
C1 H1B . 0.9900
C1 C2 . 1.521(4)
C2 H2A . 0.9900
C2 H2B . 0.9900
C3 C4 . 1.477(4)
C4 C5 . 1.413(4)
C4 C14 . 1.381(5)
C5 C6 . 1.427(4)
C5 C11 . 1.410(4)
C6 C7 . 1.483(4)
C6 C8 . 1.374(5)
C8 H8 . 0.9500
C8 C9 . 1.409(5)
C9 H9 . 0.9500
C9 C10 . 1.389(4)
C10 C11 . 1.410(4)
C10 C16 . 1.479(4)
C11 C12 . 1.411(4)
C12 C13 . 1.380(4)
C12 C15 . 1.487(4)
C13 H13 . 0.9500
C13 C14 . 1.411(5)
C14 H14 . 0.9500
C17 H17A . 0.9900
C17 H17B . 0.9900
C17 C18 . 1.524(4)
C18 S2 . 1.777(3)
C18 H18A . 0.93(4)
C18 H18B . 0.98(4)

loop_
_geom_hbond_atom_site_label_D
_geom_hbond_atom_site_label_H
_geom_hbond_atom_site_label_A
_geom_hbond_site_symmetry_A
_geom_hbond_distance_DH
_geom_hbond_distance_HA
_geom_hbond_distance_DA
_geom_hbond_angle_DHA
_geom_hbond_publ_flag
O12 H12A O1 2_575 0.837(10) 1.869(11) 2.704(3) 176(4) yes
O12 H12B O10 1_564 0.842(10) 1.868(12) 2.699(3) 169(4) yes
O13 H13A O4 . 0.837(10) 1.935(14) 2.747(3) 163(3) yes
O13 H13B O17 1_455 0.843(10) 1.72(9) 2.55(8) 167(5) yes
O14 H14A O16 . 0.849(10) 1.827(11) 2.674(3) 175(4) yes
O14 H14B O9 2_656 0.840(10) 1.833(13) 2.664(3) 169(3) yes
O14 H14B S2 2_656 0.840(10) 2.78(2) 3.499(2) 144(3) yes
O15 H15A O8 2_556 0.835(10) 1.862(12) 2.686(3) 169(3) yes
O15 H15B O3 1_545 0.841(10) 1.848(11) 2.688(3) 176(3) yes
C1 H1B O7 2_666 0.99 2.21 3.194(4) 173.7 yes
O11 H11 O16 1_455 0.808(19) 2.08(2) 2.866(3) 163(4) yes
O17 H17C O2 . 0.831(18) 1.95(2) 2.768(3) 169(3) yes
O17 H17D O1 2_675 0.818(18) 2.29(3) 2.987(3) 144(4) yes

_cod_database_fobs_code 2021727
